data_4350108
loop_
_publ_author_name
'Wang, Chiming'
'Qi, Dongdong'
'Lu, Guang'
'Wang, Hailong'
'Chen, Yanli'
'Jiang, Jianzhuang'

_publ_section_title
;
 High mobility at the interface of the cocrystallized sandwich-type
 tetrapyrrole metal compound and fullerene layers
;
_journal_issue 11
_journal_name_full 'Inorganic Chemistry Frontiers'
_journal_page_first 3345
_journal_paper_doi 10.1039/C9QI01130G
_journal_volume 6
_journal_year 2019
_chemical_formula_sum 'C182 H64 Cl6 N20 O5 Y2'
_chemical_formula_weight 3001.05
_space_group_IT_number 12
_space_group_name_Hall '-C 2y'
_space_group_name_H-M_alt 'C 1 2/m 1'
_symmetry_cell_setting monoclinic
_symmetry_space_group_name_Hall '-C 2y'
_symmetry_space_group_name_H-M 'C 1 2/m 1'
_atom_sites_solution_hydrogens geom
_atom_sites_solution_primary direct
_atom_sites_solution_secondary difmap
_audit_creation_method SHELXL-97
_audit_update_record
;
2014-05-06 deposited with the CCDC.	2019-09-29 downloaded from the CCDC.
;
_cell_angle_alpha 90.00
_cell_angle_beta 105.358(10)
_cell_angle_gamma 90.00
_cell_formula_units_Z 4
_cell_length_a 30.121(3)
_cell_length_b 25.7007(19)
_cell_length_c 18.6170(17)
_cell_measurement_reflns_used 3130
_cell_measurement_temperature 150(2)
_cell_measurement_theta_max 28.4
_cell_measurement_theta_min 3.10
_cell_volume 13897(2)
_computing_structure_refinement 'SHELXL-97 (Sheldrick, 1997)'
_diffrn_ambient_temperature 150(2)
_diffrn_detector_area_resol_mean 16.2141
_diffrn_measured_fraction_theta_full 0.996
_diffrn_measured_fraction_theta_max 0.996
_diffrn_measurement_device_type 'Xcalibur, Eos, Gemini'
_diffrn_measurement_method '\w scans'
_diffrn_radiation_monochromator graphite
_diffrn_radiation_source 'fine-focus sealed tube'
_diffrn_radiation_type MoK\a
_diffrn_radiation_wavelength 0.71073
_diffrn_reflns_av_R_equivalents 0.1140
_diffrn_reflns_av_sigmaI/netI 0.1965
_diffrn_reflns_limit_h_max 34
_diffrn_reflns_limit_h_min -35
_diffrn_reflns_limit_k_max 19
_diffrn_reflns_limit_k_min -30
_diffrn_reflns_limit_l_max 22
_diffrn_reflns_limit_l_min -9
_diffrn_reflns_number 26705
_diffrn_reflns_theta_full 25.00
_diffrn_reflns_theta_max 25.00
_diffrn_reflns_theta_min 3.11
_diffrn_standards_interval_count 0
_diffrn_standards_interval_time 0
_diffrn_standards_number 0
_exptl_absorpt_coefficient_mu 1.018
_exptl_absorpt_correction_T_max 0.885
_exptl_absorpt_correction_T_min 0.816
_exptl_absorpt_correction_type multi-scan
_exptl_absorpt_process_details
;
CrysAlisPro, Oxford Diffraction Ltd.,
Version 1.171.34.40 (release 27-08-2010 CrysAlis171 .NET)
(compiled Aug 27 2010,11:50:40)
Empirical absorption correction using spherical harmonics,
 implemented in SCALE3 ABSPACK scaling algorithm.
;
_exptl_crystal_colour black
_exptl_crystal_density_diffrn 1.434
_exptl_crystal_density_method 'not measured'
_exptl_crystal_description block
_exptl_crystal_F_000 6168
_exptl_crystal_size_max 0.2
_exptl_crystal_size_mid 0.18
_exptl_crystal_size_min 0.12
_refine_diff_density_max 1.825
_refine_diff_density_min -0.842
_refine_diff_density_rms 0.181
_refine_ls_extinction_method none
_refine_ls_goodness_of_fit_ref 1.213
_refine_ls_hydrogen_treatment mixed
_refine_ls_matrix_type fullcycle
_refine_ls_number_parameters 1080
_refine_ls_number_reflns 12500
_refine_ls_number_restraints 5688
_refine_ls_restrained_S_all 1.043
_refine_ls_R_factor_all 0.2364
_refine_ls_R_factor_gt 0.1495
_refine_ls_shift/su_max 0.000
_refine_ls_shift/su_mean 0.000
_refine_ls_structure_factor_coef Fsqd
_refine_ls_weighting_details 'calc w=1/[\s^2^(Fo^2^)+(0.2000P)^2^+0.0000P] where P=(Fo^2^+2Fc^2^)/3'
_refine_ls_weighting_scheme calc
_refine_ls_wR_factor_gt 0.3900
_refine_ls_wR_factor_ref 0.4345
_reflns_number_gt 6052
_reflns_number_total 12500
_reflns_threshold_expression >2sigma(I)
_cod_data_source_file c9qi01130g2.cif
_cod_data_source_block 1
_cod_depositor_comments
;
The following automatic conversions were performed:

data item '_symmetry_cell_setting' value 'Monoclinic' was changed to
'monoclinic' in accordance with the
/home/saulius/struct/COD-crude-data/automatic-downloads/DataCite-retrospective/RSC/depositions/lib/dictionaries/cif_core.dic
dictionary named 'cif_core.dic' version 2.4.2 last updated on
2011-04-26.

Automatic conversion script
Id: cif_fix_values 6909 2019-04-08 15:41:33Z antanas 
;
_cod_original_sg_symbol_Hall '-C 2y '
_cod_original_sg_symbol_H-M C2/m
_cod_original_formula_sum ' C182 H64 Cl6 N20 O5 Y2 '
_cod_database_code 4350108

loop_
_symmetry_equiv_pos_as_xyz
'x, y, z'
'-x, y, -z'
'x+1/2, y+1/2, z'
'-x+1/2, y+1/2, -z'
'-x, -y, -z'
'x, -y, z'
'-x+1/2, -y+1/2, -z'
'x+1/2, -y+1/2, z'

loop_
_atom_site_label
_atom_site_type_symbol
_atom_site_fract_x
_atom_site_fract_y
_atom_site_fract_z
_atom_site_U_iso_or_equiv
_atom_site_adp_type
_atom_site_occupancy
_atom_site_symmetry_multiplicity
_atom_site_calc_flag
_atom_site_refinement_flags
_atom_site_disorder_assembly
_atom_site_disorder_group
C1 C 0.2032(5) 0.1081(5) 0.7026(7) 0.0446(18) Uani 1 1 d U . .
C2 C 0.2190(3) 0.1591(3) 0.7295(5) 0.053(2) Uani 1 1 d GU . .
C3 C 0.1957(3) 0.2039(3) 0.7403(5) 0.068(3) Uani 1 1 d GU . .
H3 H 0.1637 0.2043 0.7275 0.081 Uiso 1 1 calc R . .
C4 C 0.2203(4) 0.2481(3) 0.7703(6) 0.075(3) Uani 1 1 d GU . .
H4 H 0.2047 0.2781 0.7775 0.091 Uiso 1 1 calc R . .
C5 C 0.2681(4) 0.2476(3) 0.7894(5) 0.078(3) Uani 1 1 d GU . .
H5 H 0.2846 0.2772 0.8095 0.094 Uiso 1 1 calc R . .
C6 C 0.2914(3) 0.2028(3) 0.7786(5) 0.064(2) Uani 1 1 d GU . .
H6 H 0.3234 0.2024 0.7914 0.076 Uiso 1 1 calc R . .
C7 C 0.2669(3) 0.1585(3) 0.7486(5) 0.052(2) Uani 1 1 d GU . .
C8 C 0.2802(5) 0.1071(5) 0.7357(7) 0.0453(18) Uani 1 1 d U . .
C9 C 0.3371(5) 0.0441(5) 0.7612(6) 0.0453(19) Uani 1 1 d U . .
C10 C 0.3847(5) 0.0264(5) 0.7971(7) 0.055(2) Uani 1 1 d U . .
C11 C 0.4231(5) 0.0532(7) 0.8322(8) 0.071(3) Uani 1 1 d U . .
H11 H 0.4233 0.0893 0.8356 0.086 Uiso 1 1 calc R . .
C12 C 0.4617(6) 0.0235(6) 0.8628(9) 0.085(4) Uani 1 1 d U . .
H12 H 0.4891 0.0406 0.8846 0.102 Uiso 1 1 calc R . .
C13 C 0.1449(5) 0.0439(5) 0.6746(7) 0.050(2) Uani 1 1 d U . .
C14 C 0.0986(5) 0.0253(5) 0.6682(7) 0.058(2) Uani 1 1 d U . .
C15 C 0.0593(6) 0.0563(7) 0.6675(9) 0.078(3) Uani 1 1 d U . .
H15 H 0.0599 0.0924 0.6716 0.094 Uiso 1 1 calc R . .
C16 C 0.0184(6) 0.0250(6) 0.6596(9) 0.086(4) Uani 1 1 d U . .
H16 H -0.0096 0.0420 0.6542 0.103 Uiso 1 1 calc R . .
C17 C 0.1508(10) 0.0516(10) 0.5095(16) 0.042(2) Uani 0.497(6) 1 d PU A 1
C18 C 0.1324(6) 0.1053(5) 0.5096(10) 0.045(2) Uani 0.497(6) 1 d PGU A 1
C19 C 0.0880(5) 0.1240(6) 0.5018(10) 0.046(2) Uani 0.497(6) 1 d PGU A 1
H19 H 0.0636 0.1009 0.4961 0.056 Uiso 0.497(6) 1 calc PR A 1
C20 C 0.0803(5) 0.1773(6) 0.5026(11) 0.051(3) Uani 0.497(6) 1 d PGU A 1
H20 H 0.0506 0.1898 0.4974 0.061 Uiso 0.497(6) 1 calc PR A 1
C21 C 0.1168(6) 0.2119(5) 0.5111(11) 0.051(3) Uani 0.497(6) 1 d PGU A 1
H21 H 0.1116 0.2475 0.5116 0.062 Uiso 0.497(6) 1 calc PR A 1
C22 C 0.1611(5) 0.1931(6) 0.5189(10) 0.047(2) Uani 0.497(6) 1 d PGU A 1
H22 H 0.1856 0.2163 0.5246 0.056 Uiso 0.497(6) 1 calc PR A 1
C23 C 0.1689(5) 0.1399(6) 0.5181(10) 0.045(2) Uani 0.497(6) 1 d PGU A 1
C24 C 0.2114(10) 0.1121(12) 0.5312(16) 0.041(2) Uani 0.497(6) 1 d PU A 1
C25 C 0.2700(10) 0.1128(11) 0.5578(14) 0.041(2) Uani 0.497(6) 1 d PU A 1
C26 C 0.3133(5) 0.1415(6) 0.5822(9) 0.043(2) Uani 0.497(6) 1 d PGU A 1
C27 C 0.3209(5) 0.1945(6) 0.5952(9) 0.047(2) Uani 0.497(6) 1 d PGU A 1
H27 H 0.2966 0.2178 0.5810 0.057 Uiso 0.497(6) 1 calc PR A 1
C28 C 0.3649(6) 0.2125(5) 0.6295(10) 0.049(3) Uani 0.497(6) 1 d PGU A 1
H28 H 0.3701 0.2479 0.6382 0.058 Uiso 0.497(6) 1 calc PR A 1
C29 C 0.4013(5) 0.1776(6) 0.6509(10) 0.048(3) Uani 0.497(6) 1 d PGU A 1
H29 H 0.4308 0.1896 0.6738 0.058 Uiso 0.497(6) 1 calc PR A 1
C30 C 0.3937(5) 0.1247(6) 0.6379(10) 0.045(2) Uani 0.497(6) 1 d PGU A 1
H30 H 0.4180 0.1013 0.6522 0.054 Uiso 0.497(6) 1 calc PR A 1
C31 C 0.3496(6) 0.1066(5) 0.6036(10) 0.045(2) Uani 0.497(6) 1 d PGU A 1
C32 C 0.3316(12) 0.0517(10) 0.5909(17) 0.040(2) Uani 0.497(6) 1 d PU A 1
N7 N 0.195(10) 0.053(10) 0.524(14) 0.042(2) Uani 0.497(6) 1 d PU A 1
N9 N 0.288(6) 0.053(6) 0.564(5) 0.040(2) Uani 0.497(6) 1 d PU A 1
C25A C 0.2890(9) 0.1032(10) 0.5685(14) 0.039(2) Uani 0.503(6) 1 d PU . 2
C26A C 0.3351(5) 0.1256(6) 0.5956(9) 0.045(2) Uani 0.503(6) 1 d PGU . 2
C27A C 0.3499(5) 0.1766(5) 0.6117(10) 0.046(2) Uani 0.503(6) 1 d PGU . 2
H27A H 0.3290 0.2039 0.5995 0.055 Uiso 0.503(6) 1 calc PR A 2
C28A C 0.3960(6) 0.1867(5) 0.6461(10) 0.050(3) Uani 0.503(6) 1 d PGU . 2
H28A H 0.4059 0.2208 0.6569 0.060 Uiso 0.503(6) 1 calc PR A 2
C29A C 0.4272(4) 0.1459(6) 0.6644(10) 0.054(3) Uani 0.503(6) 1 d PGU . 2
H29A H 0.4580 0.1527 0.6874 0.065 Uiso 0.503(6) 1 calc PR A 2
C30A C 0.4124(5) 0.0949(5) 0.6483(10) 0.051(2) Uani 0.503(6) 1 d PGU . 2
H30A H 0.4333 0.0676 0.6605 0.061 Uiso 0.503(6) 1 calc PR A 2
C31A C 0.3663(6) 0.0848(5) 0.6139(10) 0.043(2) Uani 0.503(6) 1 d PGU . 2
C32A C 0.3410(11) 0.0371(10) 0.5927(16) 0.040(2) Uani 0.503(6) 1 d PU . 2
C17A C 0.1412(10) 0.0346(10) 0.5019(16) 0.042(2) Uani 0.503(6) 1 d PU . 2
C18A C 0.1158(6) 0.0841(5) 0.4980(10) 0.044(2) Uani 0.503(6) 1 d PGU . 2
C19A C 0.0695(5) 0.0953(5) 0.4894(10) 0.052(3) Uani 0.503(6) 1 d PGU . 2
H19A H 0.0481 0.0685 0.4829 0.062 Uiso 0.503(6) 1 calc PR A 2
C20A C 0.0552(4) 0.1467(6) 0.4905(10) 0.052(3) Uani 0.503(6) 1 d PGU . 2
H20A H 0.0243 0.1542 0.4848 0.062 Uiso 0.503(6) 1 calc PR A 2
C21A C 0.0872(6) 0.1868(5) 0.5002(11) 0.052(3) Uani 0.503(6) 1 d PGU . 2
H21A H 0.0777 0.2212 0.5010 0.063 Uiso 0.503(6) 1 calc PR A 2
C22A C 0.1335(5) 0.1756(5) 0.5088(10) 0.047(2) Uani 0.503(6) 1 d PGU . 2
H22A H 0.1549 0.2024 0.5153 0.057 Uiso 0.503(6) 1 calc PR A 2
C23A C 0.1478(4) 0.1242(6) 0.5077(10) 0.044(2) Uani 0.503(6) 1 d PGU . 2
C24A C 0.1957(9) 0.1031(12) 0.5265(16) 0.042(2) Uani 0.503(6) 1 d PU . 2
N9A N 0.290(6) 0.052(6) 0.567(5) 0.0405(19) Uani 0.503(6) 1 d PU . 2
N7A N 0.194(10) 0.052(10) 0.523(13) 0.042(2) Uani 0.503(6) 1 d PU . 2
C33 C 0.1003(4) 0.0249(4) 0.2804(6) 0.039(2) Uani 1 1 d U . .
H33 H 0.0757 0.0457 0.2558 0.047 Uiso 1 1 calc R . .
C34 C 0.1439(4) 0.0438(4) 0.3240(6) 0.0371(18) Uani 1 1 d U . .
C35 C 0.1585(4) 0.0944(4) 0.3291(6) 0.0384(16) Uani 1 1 d U . .
C36 C 0.2053(4) 0.1129(4) 0.3589(6) 0.0358(17) Uani 1 1 d U . .
C37 C 0.2203(4) 0.1661(4) 0.3574(6) 0.0381(19) Uani 1 1 d U . .
H37 H 0.2017 0.1953 0.3444 0.046 Uiso 1 1 calc R . .
C38 C 0.2658(4) 0.1650(4) 0.3781(6) 0.0363(19) Uani 1 1 d U . .
H38 H 0.2849 0.1940 0.3833 0.044 Uiso 1 1 calc R . .
C39 C 0.2810(4) 0.1123(4) 0.3912(6) 0.0314(16) Uani 1 1 d U . .
C40 C 0.3262(4) 0.0948(4) 0.4055(6) 0.0345(16) Uani 1 1 d U . .
C41 C 0.3420(4) 0.0421(4) 0.4152(6) 0.0322(17) Uani 1 1 d U . .
C42 C 0.3865(4) 0.0259(4) 0.4084(6) 0.041(2) Uani 1 1 d U . .
H42 H 0.4106 0.0475 0.4048 0.049 Uiso 1 1 calc R . .
C43 C 0.1300(5) 0.1636(4) 0.2328(7) 0.046(2) Uani 1 1 d U . .
H43 H 0.1558 0.1579 0.2153 0.056 Uiso 1 1 calc R . .
C44 C 0.1241(4) 0.1348(4) 0.2943(6) 0.038(2) Uani 1 1 d U . .
C45 C 0.0851(4) 0.1447(5) 0.3150(7) 0.0447(19) Uani 1 1 d U . .
H45 H 0.0801 0.1256 0.3546 0.054 Uiso 1 1 calc R . .
C46 C 0.0525(5) 0.1806(5) 0.2821(7) 0.048(2) Uani 1 1 d U . .
H46 H 0.0260 0.1853 0.2981 0.058 Uiso 1 1 calc R . .
C47 C 0.0603(5) 0.2090(5) 0.2256(7) 0.050(3) Uani 1 1 d U . .
C48 C 0.0975(5) 0.2006(5) 0.1983(8) 0.051(3) Uani 1 1 d U . .
H48 H 0.1011 0.2193 0.1574 0.062 Uiso 1 1 calc R . .
C49 C 0.3629(4) 0.1348(4) 0.3990(6) 0.0374(19) Uani 1 1 d U . .
C50 C 0.4004(4) 0.1448(5) 0.4607(7) 0.0469(19) Uani 1 1 d U . .
H50 H 0.4020 0.1291 0.5064 0.056 Uiso 1 1 calc R . .
C51 C 0.4344(5) 0.1777(5) 0.4532(7) 0.050(2) Uani 1 1 d U . .
H51 H 0.4586 0.1849 0.4947 0.060 Uiso 1 1 calc R . .
C52 C 0.4341(4) 0.2001(4) 0.3874(7) 0.038(2) Uani 1 1 d U . .
C53 C 0.3958(5) 0.1904(5) 0.3257(7) 0.057(3) Uani 1 1 d U . .
H53 H 0.3942 0.2057 0.2798 0.068 Uiso 1 1 calc R . .
C54 C 0.3617(5) 0.1587(5) 0.3339(7) 0.048(2) Uani 1 1 d U . .
H54 H 0.3365 0.1533 0.2933 0.058 Uiso 1 1 calc R . .
C57 C 0.2191(8) 0.0000 0.2219(10) 0.055(3) Uani 1 2 d SU . .
C58 C 0.2687(8) 0.0000 0.2395(10) 0.058(3) Uani 1 2 d SU . .
C59 C 0.2904(6) 0.0467(6) 0.2282(7) 0.061(2) Uani 1 1 d U . .
C60 C 0.2680(6) 0.0899(6) 0.1938(9) 0.072(2) Uani 1 1 d U . .
C61 C 0.2206(6) 0.0880(6) 0.1778(8) 0.064(2) Uani 1 1 d U . .
C62 C 0.1970(5) 0.0463(6) 0.1893(8) 0.060(2) Uani 1 1 d U . .
C63 C 0.1541(6) 0.0291(6) 0.1306(8) 0.067(2) Uani 1 1 d U . .
C64 C 0.1414(7) 0.0584(7) 0.0661(10) 0.082(3) Uani 1 1 d U . .
C65 C 0.1649(7) 0.0997(6) 0.0574(9) 0.077(2) Uani 1 1 d U . .
C66 C 0.2024(6) 0.1180(6) 0.1033(9) 0.074(2) Uani 1 1 d U . .
C67 C 0.2462(7) 0.1369(6) 0.0826(9) 0.079(2) Uani 1 1 d U . .
C68 C 0.2851(7) 0.1177(6) 0.1379(9) 0.075(2) Uani 1 1 d U . .
C69 C 0.1256(7) 0.0258(6) -0.0042(10) 0.085(3) Uani 1 1 d U . .
C70 C 0.1392(7) 0.0566(7) -0.0642(10) 0.089(3) Uani 1 1 d U . .
C71 C 0.1654(7) 0.1025(7) -0.0306(10) 0.087(3) Uani 1 1 d U . .
C72 C 0.2018(7) 0.1189(6) -0.0480(9) 0.082(2) Uani 1 1 d U . .
C73 C 0.2412(7) 0.1331(6) 0.0087(10) 0.082(2) Uani 1 1 d U . .
C74 C 0.2825(7) 0.1192(7) -0.0140(10) 0.082(2) Uani 1 1 d U . .
C75 C 0.3210(7) 0.1029(7) 0.0353(10) 0.084(2) Uani 1 1 d U . .
C76 C 0.3217(7) 0.1014(7) 0.1218(10) 0.085(3) Uani 1 1 d U . .
C77 C 0.3468(7) 0.0571(7) 0.1500(10) 0.084(3) Uani 1 1 d U . .
C78 C 0.3345(6) 0.0309(6) 0.2048(9) 0.077(3) Uani 1 1 d U . .
C79 C 0.1523(7) 0.0288(6) -0.1138(10) 0.086(3) Uani 1 1 d U . .
C80 C 0.1951(7) 0.0471(6) -0.1357(9) 0.079(3) Uani 1 1 d U . .
C81 C 0.2199(7) 0.0890(6) -0.1042(9) 0.079(2) Uani 1 1 d U . .
C82 C 0.2669(7) 0.0889(7) -0.0860(9) 0.079(2) Uani 1 1 d U . .
C83 C 0.2909(6) 0.0463(6) -0.0965(8) 0.073(2) Uani 1 1 d U . .
C84 C 0.3317(7) 0.0287(6) -0.0405(10) 0.081(3) Uani 1 1 d U . .
C85 C 0.3462(7) 0.0586(7) 0.0254(10) 0.088(3) Uani 1 1 d U . .
C86 C 0.3619(7) 0.0271(6) 0.0947(10) 0.088(3) Uani 1 1 d U . .
C87 C 0.2197(10) 0.0000 -0.1507(12) 0.075(3) Uani 1 2 d SU . .
C88 C 0.2662(9) 0.0000 -0.1307(12) 0.073(3) Uani 1 2 d SU . .
C89 C 0.1092(9) 0.2924(9) 0.9181(19) 0.233(9) Uani 1 1 d GU . .
C90 C 0.1186(7) 0.2906(9) 0.9953(18) 0.235(9) Uani 1 1 d GU . .
C91 C 0.0948(10) 0.3229(12) 1.0322(10) 0.246(9) Uani 1 1 d GU . .
H91 H 0.1011 0.3217 1.0838 0.295 Uiso 1 1 calc R . .
C92 C 0.0618(9) 0.3571(9) 0.9919(18) 0.239(9) Uani 1 1 d GU . .
H92 H 0.0459 0.3788 1.0166 0.286 Uiso 1 1 calc R . .
C93 C 0.0524(7) 0.3590(9) 0.9147(18) 0.234(9) Uani 1 1 d GU . .
H93 H 0.0303 0.3819 0.8877 0.281 Uiso 1 1 calc R . .
C94 C 0.0761(10) 0.3266(11) 0.8778(10) 0.236(9) Uani 1 1 d GU . .
H94 H 0.0699 0.3279 0.8262 0.283 Uiso 1 1 calc R . .
Cl1 Cl 0.47801(12) 0.24136(13) 0.3781(2) 0.0566(8) Uani 1 1 d . . .
Cl2 Cl 0.02073(17) 0.25731(17) 0.1826(3) 0.0933(14) Uani 1 1 d . . .
Cl3 Cl 0.1373(5) 0.2473(4) 0.8746(6) 0.116(3) Uani 0.50 1 d P . .
Cl4 Cl 0.1632(8) 0.2494(6) 1.0445(8) 0.202(8) Uani 0.50 1 d P . .
N1 N 0.3094(5) 0.0000 0.7352(7) 0.040(2) Uani 1 2 d SU . .
N2 N 0.3233(4) 0.0921(4) 0.7558(5) 0.0469(16) Uani 1 1 d U . .
N3 N 0.2412(4) 0.0770(4) 0.7047(5) 0.0419(16) Uani 1 1 d U A .
N4 N 0.1605(4) 0.0926(4) 0.6858(5) 0.0496(17) Uani 1 1 d U . .
N5 N 0.1724(5) 0.0000 0.6727(8) 0.046(2) Uani 1 2 d SU . .
N11 N 0.1713(5) 0.0000 0.3539(7) 0.033(2) Uani 1 2 d SU . .
N12 N 0.2431(3) 0.0798(3) 0.3844(5) 0.0328(14) Uani 1 1 d U A .
N13 N 0.3159(4) 0.0000 0.4196(7) 0.0301(19) Uani 1 2 d SU . .
Y1 Y 0.24125(5) 0.0000 0.63722(8) 0.0262(4) Uani 1 2 d S . .
Y2 Y 0.24229(5) 0.0000 0.44689(7) 0.0232(4) Uani 1 2 d S . .
O1 O 0.5367(4) 0.0784(5) 0.7256(8) 0.106(3) Uani 1 1 d U . .
O2 O 0.4891(6) 0.0504(6) 0.5752(9) 0.134(4) Uiso 1 1 d U . .
N8 N 0.2434(5) 0.1310(4) 0.5466(6) 0.0495(16) Uani 1 1 d U . .
N6 N 0.1257(6) 0.0000 0.4992(8) 0.054(2) Uani 1 2 d SU . .
N10 N 0.3571(5) 0.0000 0.6028(8) 0.046(2) Uani 1 2 d SU . .
C99 C 0.5359(7) 0.0223(7) 0.7242(12) 0.113(5) Uani 1 1 d U . .
O3 O 0.0131(9) 0.0000 0.0854(15) 0.158(8) Uiso 1 2 d S . .

loop_
_atom_site_aniso_label
_atom_site_aniso_U_11
_atom_site_aniso_U_22
_atom_site_aniso_U_33
_atom_site_aniso_U_23
_atom_site_aniso_U_13
_atom_site_aniso_U_12
C1 0.070(4) 0.043(3) 0.029(3) 0.001(3) 0.027(3) 0.008(3)
C2 0.096(5) 0.037(4) 0.036(4) 0.005(4) 0.032(4) 0.011(4)
C3 0.104(5) 0.053(5) 0.049(5) -0.001(4) 0.025(5) 0.010(5)
C4 0.123(7) 0.043(5) 0.058(6) 0.000(5) 0.018(6) 0.007(6)
C5 0.118(7) 0.056(5) 0.064(6) 0.004(5) 0.030(6) -0.008(6)
C6 0.100(5) 0.048(4) 0.045(4) -0.008(4) 0.026(4) -0.004(4)
C7 0.090(4) 0.037(4) 0.034(4) 0.000(3) 0.026(4) -0.002(4)
C8 0.076(4) 0.042(3) 0.026(3) -0.001(3) 0.028(3) -0.001(3)
C9 0.063(4) 0.056(4) 0.023(3) -0.004(3) 0.022(3) -0.007(4)
C10 0.059(5) 0.080(5) 0.032(4) -0.002(4) 0.020(4) -0.010(4)
C11 0.069(6) 0.095(6) 0.053(5) -0.005(5) 0.022(5) -0.014(5)
C12 0.067(7) 0.121(9) 0.069(7) -0.002(6) 0.020(6) -0.012(6)
C13 0.058(4) 0.070(4) 0.030(4) 0.002(4) 0.025(3) 0.011(4)
C14 0.057(4) 0.083(5) 0.041(4) -0.001(4) 0.025(4) 0.004(4)
C15 0.075(6) 0.102(6) 0.062(6) 0.003(5) 0.027(5) 0.017(6)
C16 0.071(7) 0.126(9) 0.071(7) 0.015(6) 0.035(6) 0.008(6)
C17 0.055(4) 0.051(4) 0.028(4) -0.001(4) 0.026(4) 0.011(4)
C18 0.059(4) 0.051(4) 0.030(4) 0.001(4) 0.022(4) 0.012(4)
C19 0.060(4) 0.054(4) 0.031(4) 0.000(4) 0.021(4) 0.010(4)
C20 0.064(5) 0.054(5) 0.039(5) 0.001(5) 0.020(5) 0.014(5)
C21 0.064(5) 0.055(5) 0.039(5) 0.000(5) 0.021(5) 0.010(5)
C22 0.063(4) 0.051(4) 0.033(4) 0.000(4) 0.023(4) 0.010(4)
C23 0.061(4) 0.046(4) 0.031(4) 0.000(4) 0.019(4) 0.009(4)
C24 0.058(4) 0.045(3) 0.026(3) -0.001(3) 0.023(3) 0.007(3)
C25 0.059(3) 0.044(3) 0.026(3) -0.003(3) 0.024(3) -0.004(3)
C26 0.061(4) 0.045(4) 0.027(3) -0.005(3) 0.023(3) -0.007(4)
C27 0.066(4) 0.050(4) 0.032(4) -0.005(4) 0.024(4) -0.006(4)
C28 0.064(5) 0.051(5) 0.036(5) -0.006(5) 0.022(5) -0.014(5)
C29 0.062(5) 0.051(5) 0.035(5) -0.009(5) 0.018(5) -0.011(5)
C30 0.062(4) 0.049(4) 0.028(4) -0.004(4) 0.022(4) -0.009(4)
C31 0.061(4) 0.050(4) 0.029(4) -0.006(4) 0.021(4) -0.007(4)
C32 0.058(4) 0.044(4) 0.024(4) -0.004(4) 0.024(4) -0.008(4)
N7 0.057(3) 0.046(3) 0.028(3) 0.002(3) 0.022(3) 0.010(3)
N9 0.059(3) 0.042(3) 0.026(3) -0.002(3) 0.024(3) -0.005(3)
C25A 0.061(4) 0.040(3) 0.024(3) -0.002(3) 0.025(3) -0.003(3)
C26A 0.063(4) 0.047(4) 0.028(4) -0.004(3) 0.020(3) -0.007(4)
C27A 0.064(4) 0.048(4) 0.032(4) -0.005(4) 0.022(4) -0.006(4)
C28A 0.064(5) 0.051(5) 0.036(5) -0.005(5) 0.016(5) -0.011(5)
C29A 0.065(5) 0.062(5) 0.038(5) -0.003(5) 0.020(5) -0.011(5)
C30A 0.064(4) 0.060(4) 0.033(4) -0.006(4) 0.023(4) -0.008(4)
C31A 0.060(4) 0.047(4) 0.028(4) -0.002(4) 0.022(4) -0.008(4)
C32A 0.056(4) 0.045(4) 0.024(4) -0.001(4) 0.023(4) -0.012(4)
C17A 0.055(4) 0.049(4) 0.029(4) 0.000(4) 0.023(4) 0.012(4)
C18A 0.056(4) 0.054(4) 0.029(4) 0.000(4) 0.023(4) 0.011(4)
C19A 0.062(4) 0.060(4) 0.037(4) -0.002(4) 0.020(4) 0.010(4)
C20A 0.064(5) 0.058(5) 0.039(5) -0.004(5) 0.023(5) 0.014(5)
C21A 0.063(5) 0.057(5) 0.040(5) -0.002(5) 0.017(5) 0.013(5)
C22A 0.061(4) 0.051(4) 0.033(4) -0.001(4) 0.019(4) 0.011(4)
C23A 0.060(4) 0.050(4) 0.030(3) 0.000(3) 0.024(3) 0.010(4)
C24A 0.060(4) 0.046(3) 0.027(3) -0.002(3) 0.025(3) 0.007(3)
N9A 0.060(3) 0.042(3) 0.027(3) -0.003(3) 0.024(3) -0.005(3)
N7A 0.057(3) 0.046(3) 0.028(3) 0.002(3) 0.022(3) 0.010(3)
C33 0.049(5) 0.044(4) 0.026(4) 0.003(4) 0.013(4) 0.006(4)
C34 0.049(4) 0.044(4) 0.024(3) -0.002(3) 0.020(3) 0.011(3)
C35 0.054(3) 0.041(3) 0.026(3) 0.000(3) 0.020(3) 0.007(3)
C36 0.052(3) 0.040(3) 0.022(3) -0.001(3) 0.021(3) 0.005(3)
C37 0.054(4) 0.035(4) 0.030(4) 0.000(3) 0.018(3) 0.005(4)
C38 0.055(4) 0.032(4) 0.026(4) -0.002(3) 0.016(3) -0.006(4)
C39 0.050(3) 0.032(3) 0.019(3) -0.003(3) 0.021(3) -0.005(3)
C40 0.051(3) 0.039(3) 0.019(3) -0.004(3) 0.020(3) -0.006(3)
C41 0.046(4) 0.035(3) 0.021(3) -0.002(3) 0.019(3) -0.012(3)
C42 0.052(5) 0.042(4) 0.032(4) -0.001(4) 0.019(4) -0.004(4)
C43 0.059(4) 0.041(4) 0.038(4) -0.002(4) 0.012(4) 0.010(4)
C44 0.049(4) 0.035(4) 0.031(4) -0.001(3) 0.012(4) 0.009(4)
C45 0.060(4) 0.044(4) 0.031(3) -0.002(3) 0.013(3) 0.008(3)
C46 0.059(5) 0.046(5) 0.039(5) -0.003(4) 0.011(4) 0.019(4)
C47 0.058(5) 0.041(5) 0.044(5) -0.006(4) 0.002(5) 0.014(5)
C48 0.067(5) 0.039(5) 0.043(5) 0.007(4) 0.006(5) 0.013(5)
C49 0.053(4) 0.037(4) 0.027(4) 0.000(3) 0.020(3) -0.003(4)
C50 0.060(4) 0.055(4) 0.031(3) -0.006(3) 0.020(3) -0.012(3)
C51 0.051(5) 0.059(5) 0.043(5) 0.001(5) 0.016(4) -0.008(4)
C52 0.047(5) 0.035(5) 0.037(5) 0.006(4) 0.019(4) -0.002(4)
C53 0.070(5) 0.066(5) 0.037(5) 0.008(5) 0.019(4) -0.011(5)
C54 0.062(4) 0.051(4) 0.033(4) 0.007(4) 0.015(4) -0.011(4)
C57 0.083(5) 0.058(5) 0.032(4) 0.000 0.029(4) 0.000
C58 0.086(5) 0.060(5) 0.032(5) 0.000 0.021(4) 0.000
C59 0.089(4) 0.061(4) 0.035(4) -0.008(4) 0.019(4) -0.008(4)
C60 0.101(4) 0.066(4) 0.049(4) -0.010(4) 0.018(4) -0.005(4)
C61 0.093(4) 0.063(4) 0.043(4) -0.011(4) 0.030(4) 0.004(4)
C62 0.084(4) 0.061(4) 0.041(4) -0.005(4) 0.029(3) 0.006(4)
C63 0.084(5) 0.073(4) 0.049(4) 0.000(4) 0.027(4) 0.017(4)
C64 0.104(5) 0.081(5) 0.063(5) 0.000(4) 0.025(5) 0.018(5)
C65 0.105(5) 0.069(4) 0.059(4) 0.003(4) 0.026(4) 0.014(4)
C66 0.103(4) 0.067(4) 0.054(4) -0.001(4) 0.027(4) 0.010(4)
C67 0.117(4) 0.065(4) 0.059(4) -0.001(4) 0.028(4) -0.001(4)
C68 0.108(4) 0.066(4) 0.056(4) -0.009(4) 0.027(4) -0.011(4)
C69 0.104(5) 0.086(5) 0.064(5) 0.004(4) 0.018(5) 0.016(5)
C70 0.116(5) 0.086(5) 0.061(5) 0.014(4) 0.018(5) 0.015(5)
C71 0.113(5) 0.080(5) 0.063(4) 0.010(4) 0.015(4) 0.019(4)
C72 0.120(5) 0.070(4) 0.057(4) 0.011(4) 0.026(4) 0.006(4)
C73 0.120(5) 0.069(4) 0.061(4) 0.007(4) 0.027(4) -0.001(4)
C74 0.118(5) 0.072(4) 0.060(4) 0.012(4) 0.031(4) -0.012(4)
C75 0.112(5) 0.079(4) 0.067(4) 0.005(4) 0.034(4) -0.023(4)
C76 0.109(5) 0.077(4) 0.066(4) 0.000(4) 0.020(4) -0.018(4)
C77 0.105(5) 0.083(5) 0.064(5) -0.005(4) 0.019(5) -0.019(5)
C78 0.092(5) 0.084(5) 0.052(4) -0.001(4) 0.012(4) -0.019(4)
C79 0.117(5) 0.081(5) 0.052(5) 0.001(4) 0.010(5) 0.018(5)
C80 0.120(5) 0.072(5) 0.046(5) 0.018(4) 0.022(4) 0.006(5)
C81 0.123(5) 0.071(5) 0.047(4) 0.016(4) 0.031(4) 0.001(4)
C82 0.122(5) 0.074(4) 0.049(4) 0.015(4) 0.035(4) -0.003(4)
C83 0.114(5) 0.076(5) 0.046(4) 0.008(4) 0.050(4) -0.008(4)
C84 0.110(5) 0.082(5) 0.060(5) 0.000(4) 0.039(5) -0.018(5)
C85 0.112(5) 0.092(5) 0.069(5) 0.006(4) 0.038(5) -0.014(5)
C86 0.104(5) 0.089(5) 0.072(5) -0.001(5) 0.026(5) -0.018(5)
C87 0.120(6) 0.073(6) 0.038(5) 0.000 0.033(5) 0.000
C88 0.118(6) 0.071(6) 0.041(5) 0.000 0.042(5) 0.000
C89 0.30(2) 0.259(17) 0.167(14) -0.024(14) 0.109(15) -0.183(15)
C90 0.31(2) 0.262(17) 0.167(14) -0.017(14) 0.119(15) -0.170(15)
C91 0.32(2) 0.268(17) 0.177(15) -0.009(13) 0.109(15) -0.168(16)
C92 0.30(2) 0.261(17) 0.177(15) -0.012(14) 0.108(15) -0.156(15)
C93 0.30(2) 0.252(17) 0.179(14) -0.025(14) 0.111(15) -0.169(15)
C94 0.30(2) 0.259(17) 0.176(15) -0.027(13) 0.115(14) -0.192(16)
Cl1 0.0548(18) 0.0519(17) 0.071(2) 0.0063(15) 0.0305(16) -0.0132(14)
Cl2 0.102(3) 0.079(2) 0.085(3) 0.008(2) 0.002(2) 0.055(2)
Cl3 0.201(11) 0.097(6) 0.071(5) 0.012(5) 0.074(6) 0.032(6)
Cl4 0.41(2) 0.127(9) 0.092(8) 0.032(7) 0.099(11) 0.087(12)
N1 0.057(5) 0.049(4) 0.022(4) 0.000 0.024(4) 0.000
N2 0.069(3) 0.053(3) 0.027(3) -0.003(3) 0.028(3) -0.009(3)
N3 0.069(3) 0.042(3) 0.022(3) -0.001(3) 0.025(3) 0.006(3)
N4 0.071(3) 0.057(3) 0.028(3) 0.000(3) 0.026(3) 0.014(3)
N5 0.053(5) 0.064(5) 0.029(4) 0.000 0.025(4) 0.000
N11 0.048(4) 0.034(4) 0.023(4) 0.000 0.022(3) 0.000
N12 0.053(3) 0.031(3) 0.021(3) -0.002(3) 0.022(3) 0.000(3)
N13 0.047(4) 0.029(4) 0.020(4) 0.000 0.021(3) 0.000
Y1 0.0391(8) 0.0260(7) 0.0166(6) 0.000 0.0131(6) 0.000
Y2 0.0321(7) 0.0236(7) 0.0161(6) 0.000 0.0103(5) 0.000
O1 0.098(7) 0.115(7) 0.119(8) -0.041(7) 0.053(6) -0.057(6)
N8 0.078(3) 0.040(3) 0.034(3) 0.002(3) 0.021(3) 0.000(3)
N6 0.060(4) 0.069(4) 0.035(4) 0.000 0.016(4) 0.000
N10 0.059(4) 0.061(4) 0.024(4) 0.000 0.021(4) 0.000
C99 0.101(9) 0.126(11) 0.146(11) 0.062(8) 0.095(8) 0.027(7)

loop_
_atom_type_symbol
_atom_type_description
_atom_type_scat_dispersion_real
_atom_type_scat_dispersion_imag
_atom_type_scat_source
C C 0.0033 0.0016 'International Tables Vol C Tables 4.2.6.8 and 6.1.1.4'
H H 0.0000 0.0000 'International Tables Vol C Tables 4.2.6.8 and 6.1.1.4'
O O 0.0106 0.0060 'International Tables Vol C Tables 4.2.6.8 and 6.1.1.4'
Cl Cl 0.1484 0.1585 'International Tables Vol C Tables 4.2.6.8 and 6.1.1.4'
N N 0.0061 0.0033 'International Tables Vol C Tables 4.2.6.8 and 6.1.1.4'
Y Y -2.7962 3.5667 'International Tables Vol C Tables 4.2.6.8 and 6.1.1.4'

loop_
_geom_angle_atom_site_label_1
_geom_angle_atom_site_label_2
_geom_angle_atom_site_label_3
_geom_angle
_geom_angle_site_symmetry_1
_geom_angle_site_symmetry_3
N4 C1 N3 125.7(11) . .
N4 C1 C2 125.2(11) . .
N3 C1 C2 108.8(11) . .
C3 C2 C7 120.0 . .
C3 C2 C1 132.3(8) . .
C7 C2 C1 107.7(8) . .
C4 C3 C2 120.0 . .
C4 C3 H3 120.0 . .
C2 C3 H3 120.0 . .
C3 C4 C5 120.0 . .
C3 C4 H4 120.0 . .
C5 C4 H4 120.0 . .
C4 C5 C6 120.0 . .
C4 C5 H5 120.0 . .
C6 C5 H5 120.0 . .
C5 C6 C7 120.0 . .
C5 C6 H6 120.0 . .
C7 C6 H6 120.0 . .
C6 C7 C2 120.0 . .
C6 C7 C8 133.2(8) . .
C2 C7 C8 106.6(8) . .
N2 C8 N3 127.9(11) . .
N2 C8 C7 121.9(11) . .
N3 C8 C7 110.0(11) . .
N2 C9 N1 125.9(12) . .
N2 C9 C10 125.4(12) . .
N1 C9 C10 108.7(11) . .
C11 C10 C10 120.6(10) . 6
C11 C10 C9 131.2(14) . .
C10 C10 C9 107.9(7) 6 .
C10 C11 C12 115.8(16) . .
C10 C11 H11 122.1 . .
C12 C11 H11 122.1 . .
C12 C12 C11 123.5(10) 6 .
C12 C12 H12 118.2 6 .
C11 C12 H12 118.2 . .
N4 C13 N5 124.8(12) . .
N4 C13 C14 127.9(12) . .
N5 C13 C14 107.1(12) . .
C14 C14 C15 124.0(9) 6 .
C14 C14 C13 109.2(8) 6 .
C15 C14 C13 126.6(13) . .
C14 C15 C16 111.9(15) . .
C14 C15 H15 124.0 . .
C16 C15 H15 124.0 . .
C16 C16 C15 123.8(10) 6 .
C16 C16 H16 118.1 6 .
C15 C16 H16 118.1 . .
N7 C17 C18 110(10) . .
N7 C17 N6 120(10) . .
C18 C17 N6 130(2) . .
C19 C18 C23 120.0 . .
C19 C18 C17 132.0(15) . .
C23 C18 C17 108.0(15) . .
C20 C19 C18 120.0 . .
C20 C19 H19 120.0 . .
C18 C19 H19 120.0 . .
C19 C20 C21 120.0 . .
C19 C20 H20 120.0 . .
C21 C20 H20 120.0 . .
C22 C21 C20 120.0 . .
C22 C21 H21 120.0 . .
C20 C21 H21 120.0 . .
C21 C22 C23 120.0 . .
C21 C22 H22 120.0 . .
C23 C22 H22 120.0 . .
C22 C23 C18 120.0 . .
C22 C23 C24 129.5(16) . .
C18 C23 C24 110.3(16) . .
N8 C24 C23 122(3) . .
N8 C24 N7 135(10) . .
C23 C24 N7 103(10) . .
N8 C24 C25 27.0(14) . .
C23 C24 C25 149(3) . .
N7 C24 C25 108(10) . .
N8 C25 C26 118(3) . .
N8 C25 N9 140(6) . .
C26 C25 N9 101(6) . .
N8 C25 C24 31.7(17) . .
C26 C25 C24 150(3) . .
N9 C25 C24 108(6) . .
C27 C26 C31 120.0 . .
C27 C26 C25 129.9(16) . .
C31 C26 C25 109.5(16) . .
C26 C27 C28 120.0 . .
C26 C27 H27 120.0 . .
C28 C27 H27 120.0 . .
C27 C28 C29 120.0 . .
C27 C28 H28 120.0 . .
C29 C28 H28 120.0 . .
C28 C29 C30 120.0 . .
C28 C29 H29 120.0 . .
C30 C29 H29 120.0 . .
C29 C30 C31 120.0 . .
C29 C30 H30 120.0 . .
C31 C30 H30 120.0 . .
C30 C31 C26 120.0 . .
C30 C31 C32 130.1(16) . .
C26 C31 C32 109.6(16) . .
N9 C32 C31 110(8) . .
N9 C32 N10 120(8) . .
C31 C32 N10 130(2) . .
C17 N7 C24 108(10) . .
C17 N7 Y1 118(10) . .
C24 N7 Y1 110(10) . .
C17 N7 Y2 124(10) . .
C24 N7 Y2 110(10) . .
Y1 N7 Y2 86(9) . .
C32 N9 C25 110(10) . .
C32 N9 Y1 116(6) . .
C25 N9 Y1 108(8) . .
C32 N9 Y2 126(10) . .
C25 N9 Y2 109(5) . .
Y1 N9 Y2 86(5) . .
N9A C25A C26A 113(7) . .
N9A C25A N8 119(7) . .
C26A C25A N8 128.4(19) . .
C27A C26A C31A 120.0 . .
C27A C26A C25A 131.8(14) . .
C31A C26A C25A 107.8(14) . .
C26A C27A C28A 120.0 . .
C26A C27A H27A 120.0 . .
C28A C27A H27A 120.0 . .
C29A C28A C27A 120.0 . .
C29A C28A H28A 120.0 . .
C27A C28A H28A 120.0 . .
C28A C29A C30A 120.0 . .
C28A C29A H29A 120.0 . .
C30A C29A H29A 120.0 . .
C31A C30A C29A 120.0 . .
C31A C30A H30A 120.0 . .
C29A C30A H30A 120.0 . .
C30A C31A C26A 120.0 . .
C30A C31A C32A 132.6(15) . .
C26A C31A C32A 107.4(15) . .
N10 C32A C31A 122(3) . .
N10 C32A N9A 131(7) . .
C31A C32A N9A 107(6) . .
N10 C32A C32A 26(2) . 6
C31A C32A C32A 148.1(13) . 6
N9A C32A C32A 104(6) . 6
N6 C17A C18A 122(3) . .
N6 C17A N7A 133(10) . .
C18A C17A N7A 104(10) . .
N6 C17A C17A 27(2) . 6
C18A C17A C17A 149.4(13) . 6
N7A C17A C17A 106(10) . 6
C19A C18A C23A 120.0 . .
C19A C18A C17A 132.6(15) . .
C23A C18A C17A 107.4(15) . .
C18A C19A C20A 120.0 . .
C18A C19A H19A 120.0 . .
C20A C19A H19A 120.0 . .
C19A C20A C21A 120.0 . .
C19A C20A H20A 120.0 . .
C21A C20A H20A 120.0 . .
C22A C21A C20A 120.0 . .
C22A C21A H21A 120.0 . .
C20A C21A H21A 120.0 . .
C23A C22A C21A 120.0 . .
C23A C22A H22A 120.0 . .
C21A C22A H22A 120.0 . .
C22A C23A C18A 120.0 . .
C22A C23A C24A 128.6(15) . .
C18A C23A C24A 110.8(15) . .
N7A C24A C23A 110(10) . .
N7A C24A N8 119(10) . .
C23A C24A N8 131(2) . .
C25A N9A C32A 105(10) . .
C25A N9A Y1 120(9) . .
C32A N9A Y1 112(6) . .
C25A N9A Y2 121(6) . .
C32A N9A Y2 114(8) . .
Y1 N9A Y2 85(5) . .
C24A N7A C17A 107(10) . .
C24A N7A Y1 118(10) . .
C17A N7A Y1 110(10) . .
C24A N7A Y2 121(10) . .
C17A N7A Y2 113(9) . .
Y1 N7A Y2 86(9) . .
C33 C33 C34 109.8(6) 6 .
C33 C33 H33 125.1 6 .
C34 C33 H33 125.1 . .
C35 C34 N11 125.7(11) . .
C35 C34 C33 126.3(11) . .
N11 C34 C33 107.7(10) . .
C34 C35 C36 126.8(11) . .
C34 C35 C44 117.2(11) . .
C36 C35 C44 115.7(10) . .
N12 C36 C37 110.6(10) . .
N12 C36 C35 123.5(10) . .
C37 C36 C35 125.4(10) . .
C38 C37 C36 106.3(10) . .
C38 C37 H37 126.9 . .
C36 C37 H37 126.9 . .
C37 C38 C39 109.3(10) . .
C37 C38 H38 125.4 . .
C39 C38 H38 125.4 . .
C40 C39 N12 124.1(10) . .
C40 C39 C38 126.3(10) . .
N12 C39 C38 109.5(10) . .
C39 C40 C41 127.4(10) . .
C39 C40 C49 117.3(10) . .
C41 C40 C49 114.7(10) . .
N13 C41 C40 125.8(11) . .
N13 C41 C42 110.0(10) . .
C40 C41 C42 123.4(10) . .
C42 C42 C41 106.8(6) 6 .
C42 C42 H42 126.6 6 .
C41 C42 H42 126.6 . .
C48 C43 C44 120.5(13) . .
C48 C43 H43 119.7 . .
C44 C43 H43 119.7 . .
C45 C44 C43 115.8(11) . .
C45 C44 C35 124.4(11) . .
C43 C44 C35 119.7(11) . .
C44 C45 C46 125.0(12) . .
C44 C45 H45 117.5 . .
C46 C45 H45 117.5 . .
C47 C46 C45 117.4(13) . .
C47 C46 H46 121.3 . .
C45 C46 H46 121.3 . .
C46 C47 C48 122.3(12) . .
C46 C47 Cl2 119.9(11) . .
C48 C47 Cl2 117.8(11) . .
C47 C48 C43 118.8(13) . .
C47 C48 H48 120.6 . .
C43 C48 H48 120.6 . .
C54 C49 C50 118.3(11) . .
C54 C49 C40 121.7(11) . .
C50 C49 C40 119.9(10) . .
C51 C50 C49 119.5(12) . .
C51 C50 H50 120.2 . .
C49 C50 H50 120.2 . .
C52 C51 C50 122.1(13) . .
C52 C51 H51 118.9 . .
C50 C51 H51 118.9 . .
C51 C52 C53 118.0(11) . .
C51 C52 Cl1 121.8(10) . .
C53 C52 Cl1 120.2(9) . .
C54 C53 C52 119.6(12) . .
C54 C53 H53 120.2 . .
C52 C53 H53 120.2 . .
C53 C54 C49 122.4(12) . .
C53 C54 H54 118.8 . .
C49 C54 H54 118.8 . .
C62 C57 C62 114.1(19) 6 .
C62 C57 C58 115.8(11) 6 .
C62 C57 C58 115.8(11) . .
C59 C58 C59 117(2) . 6
C59 C58 C57 117.3(11) . .
C59 C58 C57 117.3(11) 6 .
C60 C59 C58 124.8(17) . .
C60 C59 C78 115.7(14) . .
C58 C59 C78 106.4(14) . .
C59 C60 C61 115.4(15) . .
C59 C60 C68 120.4(16) . .
C61 C60 C68 113.7(15) . .
C62 C61 C60 123.9(15) . .
C62 C61 C66 117.6(14) . .
C60 C61 C66 106.0(14) . .
C61 C62 C57 122.3(16) . .
C61 C62 C63 120.4(13) . .
C57 C62 C63 106.0(13) . .
C64 C63 C63 123.0(10) . 6
C64 C63 C62 116.9(15) . .
C63 C63 C62 106.9(8) 6 .
C65 C64 C63 121.0(18) . .
C65 C64 C69 113.3(17) . .
C63 C64 C69 113.5(15) . .
C66 C65 C64 127.6(17) . .
C66 C65 C71 113.5(16) . .
C64 C65 C71 107.9(16) . .
C65 C66 C67 126.6(16) . .
C65 C66 C61 116.4(15) . .
C67 C66 C61 104.8(14) . .
C73 C67 C68 124.1(18) . .
C73 C67 C66 110.9(16) . .
C68 C67 C66 107.6(15) . .
C76 C68 C67 122.4(17) . .
C76 C68 C60 119.4(17) . .
C67 C68 C60 107.8(16) . .
C69 C69 C70 121.5(10) 6 .
C69 C69 C64 123.4(9) 6 .
C70 C69 C64 105.4(15) . .
C79 C70 C71 121(2) . .
C79 C70 C69 115.4(17) . .
C71 C70 C69 109.0(16) . .
C72 C71 C70 123.5(19) . .
C72 C71 C65 119.8(17) . .
C70 C71 C65 104.1(16) . .
C71 C72 C73 119.8(17) . .
C71 C72 C81 119.5(17) . .
C73 C72 C81 105.3(17) . .
C67 C73 C72 128.9(19) . .
C67 C73 C74 116.0(18) . .
C72 C73 C74 109.5(17) . .
C75 C74 C73 121.9(17) . .
C75 C74 C82 117.1(17) . .
C73 C74 C82 107.0(16) . .
C74 C75 C85 124.1(18) . .
C74 C75 C76 118.2(18) . .
C85 C75 C76 104.3(15) . .
C68 C76 C77 126.3(18) . .
C68 C76 C75 116.1(17) . .
C77 C76 C75 105.1(17) . .
C78 C77 C76 117.5(19) . .
C78 C77 C86 118.0(17) . .
C76 C77 C86 114.1(16) . .
C77 C78 C59 120.3(16) . .
C77 C78 C78 119.9(11) . 6
C59 C78 C78 105.2(8) . 6
C70 C79 C79 123.0(12) . 6
C70 C79 C80 117.0(17) . .
C79 C79 C80 107.9(9) 6 .
C81 C80 C87 119.0(19) . .
C81 C80 C79 122.5(17) . .
C87 C80 C79 107.4(16) . .
C80 C81 C82 121.5(18) . .
C80 C81 C72 116.6(18) . .
C82 C81 C72 111.6(16) . .
C83 C82 C81 121.5(17) . .
C83 C82 C74 119.4(17) . .
C81 C82 C74 106.1(16) . .
C82 C83 C84 121.8(15) . .
C82 C83 C88 119.5(18) . .
C84 C83 C88 107.2(15) . .
C85 C84 C83 117.5(16) . .
C85 C84 C84 122.8(10) . 6
C83 C84 C84 108.0(9) . 6
C75 C85 C84 120.0(18) . .
C75 C85 C86 112.6(16) . .
C84 C85 C86 114.3(16) . .
C86 C86 C77 122.0(10) 6 .
C86 C86 C85 122.8(10) 6 .
C77 C86 C85 103.8(16) . .
C88 C87 C80 118.8(14) . 6
C88 C87 C80 118.8(14) . .
C80 C87 C80 109(2) 6 .
C87 C88 C83 119.6(13) . .
C87 C88 C83 119.6(13) . 6
C83 C88 C83 109(2) . 6
C90 C89 C94 120.0 . .
C90 C89 Cl3 118(2) . .
C94 C89 Cl3 122(2) . .
C89 C90 C91 120.0 . .
C89 C90 Cl4 118(3) . .
C91 C90 Cl4 122(3) . .
C90 C91 C92 120.0 . .
C90 C91 H91 120.0 . .
C92 C91 H91 120.0 . .
C93 C92 C91 120.0 . .
C93 C92 H92 120.0 . .
C91 C92 H92 120.0 . .
C92 C93 C94 120.0 . .
C92 C93 H93 120.0 . .
C94 C93 H93 120.0 . .
C93 C94 C89 120.0 . .
C93 C94 H94 120.0 . .
C89 C94 H94 120.0 . .
C9 N1 C9 106.4(15) . 6
C9 N1 Y1 125.4(7) . .
C9 N1 Y1 125.4(7) 6 .
C9 N2 C8 125.1(11) . .
C1 N3 C8 106.7(10) . .
C1 N3 Y1 126.1(8) . .
C8 N3 Y1 124.8(8) . .
C1 N4 C13 127.6(11) . .
C13 N5 C13 106.7(15) 6 .
C13 N5 Y1 125.5(8) 6 .
C13 N5 Y1 125.5(8) . .
C34 N11 C34 104.9(13) 6 .
C34 N11 Y2 127.3(7) 6 .
C34 N11 Y2 127.3(7) . .
C39 N12 C36 103.9(9) . .
C39 N12 Y2 126.2(7) . .
C36 N12 Y2 125.5(7) . .
C41 N13 C41 106.3(13) . 6
C41 N13 Y2 126.6(7) . .
C41 N13 Y2 126.6(7) 6 .
N5 Y1 N3 73.9(3) . .
N5 Y1 N3 73.9(3) . 6
N3 Y1 N3 115.1(4) . 6
N5 Y1 N1 115.9(5) . .
N3 Y1 N1 73.1(3) . .
N3 Y1 N1 73.1(3) 6 .
N5 Y1 N9A 144(3) . .
N3 Y1 N9A 85(3) . .
N3 Y1 N9A 142(3) 6 .
N1 Y1 N9A 84(3) . .
N5 Y1 N9A 144(3) . 6
N3 Y1 N9A 142(3) . 6
N3 Y1 N9A 85(3) 6 6
N1 Y1 N9A 84(3) . 6
N9A Y1 N9A 63(7) . 6
N5 Y1 N7 84(7) . 6
N3 Y1 N7 143(5) . 6
N3 Y1 N7 85(4) 6 6
N1 Y1 N7 144(5) . 6
N9A Y1 N7 96(7) . 6
N9A Y1 N7 64(7) 6 6
N5 Y1 N7 84(7) . .
N3 Y1 N7 85(4) . .
N3 Y1 N7 143(5) 6 .
N1 Y1 N7 144(6) . .
N9A Y1 N7 64(7) . .
N9A Y1 N7 96(7) 6 .
N7 Y1 N7 63(9) 6 .
N5 Y1 N7A 84(7) . 6
N3 Y1 N7A 143(5) . 6
N3 Y1 N7A 86(4) 6 6
N1 Y1 N7A 144(5) . 6
N9A Y1 N7A 96(6) . 6
N9A Y1 N7A 65(7) 6 6
N7 Y1 N7A 1(9) 6 6
N7 Y1 N7A 62.4(5) . 6
N5 Y1 N7A 84(7) . .
N3 Y1 N7A 86(4) . .
N3 Y1 N7A 143(5) 6 .
N1 Y1 N7A 144(5) . .
N9A Y1 N7A 65(7) . .
N9A Y1 N7A 96(6) 6 .
N7 Y1 N7A 62.4(4) 6 .
N7 Y1 N7A 1(9) . .
N7A Y1 N7A 62(9) 6 .
N5 Y1 N9 143(3) . .
N3 Y1 N9 85(4) . .
N3 Y1 N9 143(3) 6 .
N1 Y1 N9 85(3) . .
N9A Y1 N9 1(5) . .
N9A Y1 N9 62.7(4) 6 .
N7 Y1 N9 96(6) 6 .
N7 Y1 N9 63(7) . .
N7A Y1 N9 95(7) 6 .
N7A Y1 N9 64(7) . .
N5 Y1 N9 143(3) . 6
N3 Y1 N9 143(4) . 6
N3 Y1 N9 85(3) 6 6
N1 Y1 N9 85(3) . 6
N9A Y1 N9 62.7(4) . 6
N9A Y1 N9 1(5) 6 6
N7 Y1 N9 63(7) 6 6
N7 Y1 N9 96(6) . 6
N7A Y1 N9 64(7) 6 6
N7A Y1 N9 95(7) . 6
N9 Y1 N9 63(7) . 6
N12 Y2 N12 120.6(4) 6 .
N12 Y2 N11 76.4(3) 6 .
N12 Y2 N11 76.4(3) . .
N12 Y2 N13 76.4(3) 6 .
N12 Y2 N13 76.4(3) . .
N11 Y2 N13 123.4(4) . .
N12 Y2 N7A 85(6) 6 6
N12 Y2 N7A 141(5) . 6
N11 Y2 N7A 83(6) . 6
N13 Y2 N7A 141(5) . 6
N12 Y2 N7A 141(5) 6 .
N12 Y2 N7A 85(6) . .
N11 Y2 N7A 83(6) . .
N13 Y2 N7A 141(5) . .
N7A Y2 N7A 61(10) 6 .
N12 Y2 N9 142(3) 6 .
N12 Y2 N9 84(3) . .
N11 Y2 N9 142(4) . .
N13 Y2 N9 82(4) . .
N7A Y2 N9 93(7) 6 .
N7A Y2 N9 63(7) . .
N12 Y2 N9 84(3) 6 6
N12 Y2 N9 142(3) . 6
N11 Y2 N9 142(4) . 6
N13 Y2 N9 82(4) . 6
N7A Y2 N9 63(7) 6 6
N7A Y2 N9 93(7) . 6
N9 Y2 N9 62(6) . 6
N12 Y2 N7 142(5) 6 .
N12 Y2 N7 84(6) . .
N11 Y2 N7 83(6) . .
N13 Y2 N7 141(5) . .
N7A Y2 N7 61.1(4) 6 .
N7A Y2 N7 1(10) . .
N9 Y2 N7 62(6) . .
N9 Y2 N7 93(7) 6 .
N12 Y2 N7 84(6) 6 6
N12 Y2 N7 142(5) . 6
N11 Y2 N7 83(6) . 6
N13 Y2 N7 141(5) . 6
N7A Y2 N7 1(10) 6 6
N7A Y2 N7 61.1(4) . 6
N9 Y2 N7 93(7) . 6
N9 Y2 N7 62(6) 6 6
N7 Y2 N7 61(10) . 6
N12 Y2 N9A 141(3) 6 .
N12 Y2 N9A 85(3) . .
N11 Y2 N9A 142(3) . .
N13 Y2 N9A 82(4) . .
N7A Y2 N9A 93(7) 6 .
N7A Y2 N9A 63(6) . .
N9 Y2 N9A 1(6) . .
N9 Y2 N9A 61.0(4) 6 .
N7 Y2 N9A 62(7) . .
N7 Y2 N9A 93(7) 6 .
N12 Y2 N9A 85(3) 6 6
N12 Y2 N9A 141(3) . 6
N11 Y2 N9A 142(3) . 6
N13 Y2 N9A 82(4) . 6
N7A Y2 N9A 63(6) 6 6
N7A Y2 N9A 93(7) . 6
N9 Y2 N9A 61.0(4) . 6
N9 Y2 N9A 1(6) 6 6
N7 Y2 N9A 93(7) . 6
N7 Y2 N9A 62(7) 6 6
N9A Y2 N9A 60(6) . 6
C25 N8 C24 121(3) . .
C25 N8 C25A 3(3) . .
C24 N8 C25A 124(2) . .
C25 N8 C24A 122(3) . .
C24 N8 C24A 2(2) . .
C25A N8 C24A 124.3(17) . .
C17A N6 C17A 126(4) . 6
C17A N6 C17 4(3) . .
C17A N6 C17 124(2) 6 .
C17A N6 C17 124(2) . 6
C17A N6 C17 4(3) 6 6
C17 N6 C17 122(2) . 6
C32A N10 C32A 127(4) 6 .
C32A N10 C32 4(3) 6 6
C32A N10 C32 124.6(19) . 6
C32A N10 C32 124.6(19) 6 .
C32A N10 C32 4(3) . .
C32 N10 C32 122(3) 6 .
C99 C99 O1 178.8(13) 6 .

loop_
_geom_bond_atom_site_label_1
_geom_bond_atom_site_label_2
_geom_bond_distance
_geom_bond_site_symmetry_2
C1 N4 1.303(16) .
C1 N3 1.388(15) .
C1 C2 1.439(14) .
C2 C3 1.3900 .
C2 C7 1.3900 .
C3 C4 1.3900 .
C3 H3 0.9300 .
C4 C5 1.3900 .
C4 H4 0.9300 .
C5 C6 1.3900 .
C5 H5 0.9300 .
C6 C7 1.3900 .
C6 H6 0.9300 .
C7 C8 1.420(13) .
C8 N2 1.311(16) .
C8 N3 1.397(16) .
C9 N2 1.297(15) .
C9 N1 1.416(15) .
C9 C10 1.484(18) .
C10 C11 1.354(19) .
C10 C10 1.36(3) 6
C11 C12 1.38(2) .
C11 H11 0.9300 .
C12 C12 1.21(3) 6
C12 H12 0.9300 .
C13 N4 1.334(16) .
C13 N5 1.405(15) .
C13 C14 1.448(19) .
C14 C14 1.30(3) 6
C14 C15 1.42(2) .
C15 C16 1.45(2) .
C15 H15 0.9300 .
C16 C16 1.28(3) 6
C16 H16 0.9300 .
C17 N7 1.3(3) .
C17 C18 1.49(3) .
C17 N6 1.51(3) .
C18 C19 1.3900 .
C18 C23 1.3900 .
C19 C20 1.3900 .
C19 H19 0.9300 .
C20 C21 1.3900 .
C20 H20 0.9300 .
C21 C22 1.3900 .
C21 H21 0.9300 .
C22 C23 1.3900 .
C22 H22 0.9300 .
C23 C24 1.43(3) .
C24 N8 1.05(3) .
C24 N7 1.6(2) .
C24 C25 1.70(4) .
C25 N8 0.90(3) .
C25 C26 1.46(3) .
C25 N9 1.64(16) .
C26 C27 1.3900 .
C26 C31 1.3900 .
C27 C28 1.3900 .
C27 H27 0.9300 .
C28 C29 1.3900 .
C28 H28 0.9300 .
C29 C30 1.3900 .
C29 H29 0.9300 .
C30 C31 1.3900 .
C30 H30 0.9300 .
C31 C32 1.51(3) .
C32 N9 1.26(16) .
C32 N10 1.52(3) .
N7 Y1 2.6(3) .
N7 Y2 2.6(3) .
N9 Y1 2.59(16) .
N9 Y2 2.63(13) .
C25A N9A 1.31(17) .
C25A C26A 1.46(3) .
C25A N8 1.51(3) .
C26A C27A 1.3900 .
C26A C31A 1.3900 .
C27A C28A 1.3900 .
C27A H27A 0.9300 .
C28A C29A 1.3900 .
C28A H28A 0.9300 .
C29A C30A 1.3900 .
C29A H29A 0.9300 .
C30A C31A 1.3900 .
C30A H30A 0.9300 .
C31A C32A 1.44(3) .
C32A N10 1.06(3) .
C32A N9A 1.54(16) .
C32A C32A 1.91(5) 6
C17A N6 1.00(3) .
C17A C18A 1.48(3) .
C17A N7A 1.6(3) .
C17A C17A 1.78(5) 6
C18A C19A 1.3900 .
C18A C23A 1.3900 .
C19A C20A 1.3900 .
C19A H19A 0.9300 .
C20A C21A 1.3900 .
C20A H20A 0.9300 .
C21A C22A 1.3900 .
C21A H21A 0.9300 .
C22A C23A 1.3900 .
C22A H22A 0.9300 .
C23A C24A 1.50(3) .
C24A N7A 1.3(3) .
C24A N8 1.56(3) .
N9A Y1 2.58(16) .
N9A Y2 2.67(13) .
N7A Y1 2.6(3) .
N7A Y2 2.6(3) .
C33 C33 1.28(2) 6
C33 C34 1.432(16) .
C33 H33 0.9300 .
C34 C35 1.370(15) .
C34 N11 1.420(14) .
C35 C36 1.451(16) .
C35 C44 1.487(16) .
C36 N12 1.399(14) .
C36 C37 1.443(16) .
C37 C38 1.321(16) .
C37 H37 0.9300 .
C38 C39 1.431(15) .
C38 H38 0.9300 .
C39 C40 1.389(16) .
C39 N12 1.393(14) .
C40 C41 1.431(15) .
C40 C49 1.538(16) .
C41 N13 1.354(13) .
C41 C42 1.442(16) .
C42 C42 1.33(2) 6
C42 H42 0.9300 .
C43 C48 1.394(16) .
C43 C44 1.414(17) .
C43 H43 0.9300 .
C44 C45 1.354(17) .
C45 C46 1.368(16) .
C45 H45 0.9300 .
C46 C47 1.351(18) .
C46 H46 0.9300 .
C47 C48 1.363(19) .
C47 Cl2 1.761(13) .
C48 H48 0.9300 .
C49 C54 1.352(15) .
C49 C50 1.405(16) .
C50 C51 1.363(17) .
C50 H50 0.9300 .
C51 C52 1.351(17) .
C51 H51 0.9300 .
C52 C53 1.418(17) .
C52 Cl1 1.740(12) .
C53 C54 1.350(17) .
C53 H53 0.9300 .
C54 H54 0.9300 .
C57 C62 1.419(18) 6
C57 C62 1.419(18) .
C57 C58 1.44(3) .
C58 C59 1.409(18) .
C58 C59 1.409(18) 6
C59 C60 1.37(2) .
C59 C78 1.56(2) .
C60 C61 1.38(2) .
C60 C68 1.46(2) .
C61 C62 1.33(2) .
C61 C66 1.55(2) .
C62 C63 1.52(2) .
C63 C64 1.38(2) .
C63 C63 1.50(3) 6
C64 C65 1.31(2) .
C64 C69 1.52(2) .
C65 C66 1.31(2) .
C65 C71 1.64(2) .
C66 C67 1.55(2) .
C67 C73 1.35(2) .
C67 C68 1.43(2) .
C68 C76 1.29(2) .
C69 C69 1.33(3) 6
C69 C70 1.51(2) .
C70 C79 1.31(2) .
C70 C71 1.47(2) .
C71 C72 1.29(2) .
C72 C73 1.41(2) .
C72 C81 1.51(2) .
C73 C74 1.46(3) .
C74 C75 1.34(2) .
C74 C82 1.51(2) .
C75 C85 1.41(2) .
C75 C76 1.61(2) .
C76 C77 1.39(2) .
C77 C78 1.35(2) .
C77 C86 1.45(2) .
C78 C78 1.59(3) 6
C79 C79 1.48(3) 6
C79 C80 1.53(3) .
C80 C81 1.35(2) .
C80 C87 1.49(2) .
C81 C82 1.37(2) .
C82 C83 1.36(2) .
C83 C84 1.46(2) .
C83 C88 1.46(2) .
C84 C85 1.41(2) .
C84 C84 1.48(3) 6
C85 C86 1.49(2) .
C86 C86 1.39(3) 6
C87 C88 1.35(3) .
C87 C80 1.49(2) 6
C88 C83 1.46(2) 6
C89 C90 1.3900 .
C89 C94 1.3900 .
C89 Cl3 1.76(2) .
C90 C91 1.3900 .
C90 Cl4 1.77(3) .
C91 C92 1.3900 .
C91 H91 0.9300 .
C92 C93 1.3900 .
C92 H92 0.9300 .
C93 C94 1.3900 .
C93 H93 0.9300 .
C94 H94 0.9300 .
N1 C9 1.416(15) 6
N1 Y1 2.357(14) .
N3 Y1 2.343(9) .
N5 C13 1.405(15) 6
N5 Y1 2.338(14) .
N11 C34 1.420(14) 6
N11 Y2 2.369(13) .
N12 Y2 2.361(9) .
N13 C41 1.354(13) 6
N13 Y2 2.402(13) .
Y1 N3 2.343(9) 6
Y1 N9A 2.58(16) 6
Y1 N7 2.6(3) 6
Y1 N7A 2.6(3) 6
Y1 N9 2.59(16) 6
Y2 N12 2.361(9) 6
Y2 N7A 2.6(3) 6
Y2 N9 2.63(13) 6
Y2 N7 2.6(3) 6
Y2 N9A 2.67(13) 6
O1 C99 1.441(19) .
N6 C17A 1.00(3) 6
N6 C17 1.51(3) 6
N10 C32A 1.06(3) 6
N10 C32 1.52(3) 6
C99 C99 1.15(3) 6
